data_4109427
loop_
_publ_author_name
'Constantinos J. Milios'
'Alina Vinslava'
'Wolfgang Wernsdorfer'
'Alessandro Prescimone'
'Peter A. Wood'
'Simon Parsons'
'Spyros P. Perlepes'
'George Christou'
'Euan K. Brechin'

_publ_contact_author_email P.A.Wood@sms.ed.ac.uk
_publ_contact_author_name 'Peter A. Wood'
_publ_section_title
;
 Spin Switching via Targeted Structural Distortion
;
_journal_name_full 'Journal of the American Chemical Society'
_journal_page_first 6547
_journal_page_last 6561
_journal_paper_doi 10.1021/ja070411g
_journal_volume 129
_journal_year 2007
_chemical_compound_source 'C. Milios'
_chemical_formula_moiety '[Mn3O(EtSaO)3(EtO)2(PhAc)(H2O)].(EtOH)'
_chemical_formula_sum 'C40 H52 Mn3 N3 O13'
_chemical_formula_weight 947.65
_space_group_IT_number 2
_symmetry_cell_setting triclinic
_symmetry_space_group_name_Hall '-P 1'
_symmetry_space_group_name_H-M 'P -1'
_atom_sites_solution_hydrogens geom
_atom_sites_solution_primary direct
_audit_creation_date 06-07-26
_audit_creation_method CRYSTALS_ver_12.84
_cell_angle_alpha 71.488(4)
_cell_angle_beta 82.305(4)
_cell_angle_gamma 68.687(4)
_cell_formula_units_Z 2
_cell_length_a 12.4947(9)
_cell_length_b 13.2846(9)
_cell_length_c 14.5047(11)
_cell_measurement_reflns_used 7098
_cell_measurement_temperature 150
_cell_measurement_theta_max 29
_cell_measurement_theta_min 2
_cell_volume 2126.4(3)
_computing_cell_refinement 'SAINT (Siemens ,1995)'
_computing_data_collection 'SMART (Siemens, 1993)'
_computing_data_reduction 'SAINT (Siemens ,1995)'
_computing_molecular_graphics 'CAMERON (Watkin et al., 1996)'
_computing_publication_material 'CRYSTALS (Betteridge et al., 2003)'
_computing_structure_refinement 'CRYSTALS (Betteridge et al., 2003)'
_computing_structure_solution 'DIRDIF (Beurskens et al., 1999)'
_diffrn_ambient_temperature 150
_diffrn_measured_fraction_theta_full 0.995
_diffrn_measured_fraction_theta_max 0.899
_diffrn_measurement_device_type 'Bruker SMART Apex CCD'
_diffrn_measurement_method '\f & \w scans'
_diffrn_radiation_monochromator graphite
_diffrn_radiation_type 'Mo K\a'
_diffrn_radiation_wavelength 0.71073
_diffrn_reflns_av_R_equivalents 0.034
_diffrn_reflns_limit_h_max 17
_diffrn_reflns_limit_h_min -17
_diffrn_reflns_limit_k_max 18
_diffrn_reflns_limit_k_min -18
_diffrn_reflns_limit_l_max 19
_diffrn_reflns_limit_l_min -20
_diffrn_reflns_number 49242
_diffrn_reflns_theta_full 28.139
_diffrn_reflns_theta_max 30.586
_diffrn_reflns_theta_min 1.481
_diffrn_standards_number 0
_exptl_absorpt_coefficient_mu 0.944
_exptl_absorpt_correction_T_max 0.84
_exptl_absorpt_correction_T_min 0.48
_exptl_absorpt_correction_type multi-scan
_exptl_absorpt_process_details 'SADABS version 2006/1'
_exptl_crystal_colour black
_exptl_crystal_density_diffrn 1.480
_exptl_crystal_description block
_exptl_crystal_F_000 984
_exptl_crystal_recrystallization_method
;
Recrystallisation by evaporation of ethanol solution.
;
_exptl_crystal_size_max 0.53
_exptl_crystal_size_mid 0.27
_exptl_crystal_size_min 0.18
_refine_diff_density_max 0.55
_refine_diff_density_min -0.45
_refine_ls_extinction_method none
_refine_ls_goodness_of_fit_ref 0.9690
_refine_ls_hydrogen_treatment mixed
_refine_ls_matrix_type full
_refine_ls_number_parameters 547
_refine_ls_number_reflns 11741
_refine_ls_number_restraints 5
_refine_ls_R_factor_all 0.0589
_refine_ls_R_factor_gt 0.0339
_refine_ls_shift/su_max 0.000473
_refine_ls_structure_factor_coef Fsqd
_refine_ls_weighting_details
;
 Method, part 1, Chebychev polynomial, (Watkin, 1994, Prince, 1982) 
 [weight] = 1.0/[A~0~*T~0~(x)+A~1~*T~1~(x) ... +A~n-1~]*T~n-1~(x)] 
 where A~i~ are the Chebychev coefficients listed below and x= Fcalc/Fmax 
 Method = Robust Weighting (Prince, 1982) 
 W = [weight] * [1-(deltaF/6*sigmaF)^2^]^2^ 
 A~i~ are: 
 36.5 55.6 31.8 13.0 2.54 
;
_refine_ls_weighting_scheme calc
_refine_ls_wR_factor_all 0.1033
_refine_ls_wR_factor_gt 0.0796
_refine_ls_wR_factor_ref 0.1033
_reflns_limit_h_max 17
_reflns_limit_h_min -17
_reflns_limit_k_max 18
_reflns_limit_k_min -17
_reflns_limit_l_max 20
_reflns_limit_l_min 0
_reflns_number_gt 8011
_reflns_number_total 11741
_reflns_threshold_expression I>2.0\s(I)
_oxford_diffrn_Wilson_B_factor 0.00
_oxford_diffrn_Wilson_scale 0.00
_oxford_refine_ls_scale 0.4647(4)
_cod_data_source_file ja070411gsi20070119_061859.cif
_cod_data_source_block eb6101
_cod_depositor_comments
;

2021-04-11
Z value and formula fixed to values more according to usual
chemical conventions.                 miguel
;
_cod_original_formula_sum 'C80 H104 Mn6 N6 O26'
_cod_original_formula_weight 1895.30
_cod_original_formula_moiety '[Mn6O2(EtSaO)6(EtO)4(PhAc)2(H2O)2].2(EtOH)'
_cod_original_formula_units_Z 1
_cod_database_code 4109427

loop_
_symmetry_equiv_pos_as_xyz
x,y,z
-x,-y,-z

loop_
_atom_site_label
_atom_site_type_symbol
_atom_site_fract_x
_atom_site_fract_y
_atom_site_fract_z
_atom_site_U_iso_or_equiv
_atom_site_occupancy
_atom_site_adp_type
_atom_site_refinement_flags_posn
Mn1 Mn 0.03023(3) 0.39804(3) 0.09996(2) 0.0142 1.0000 Uani .
Mn2 Mn 0.24677(3) 0.43535(3) 0.16960(2) 0.0153 1.0000 Uani .
Mn3 Mn -0.00212(3) 0.63333(3) 0.14692(3) 0.0155 1.0000 Uani .
O1 O 0.08892(13) 0.48533(13) 0.14470(11) 0.0158 1.0000 Uani .
O11 O 0.27590(14) 0.30511(14) 0.12590(12) 0.0192 1.0000 Uani .
N21 N 0.18238(16) 0.27409(16) 0.12532(13) 0.0166 1.0000 Uani .
C31 C 0.2018(2) 0.16753(19) 0.13806(17) 0.0189 1.0000 Uani .
C41 C 0.3226(2) 0.0849(2) 0.15864(19) 0.0244 1.0000 Uani .
C51 C 0.3875(3) 0.0692(3) 0.0657(2) 0.0423 1.0000 Uani .
C61 C 0.1089(2) 0.12967(19) 0.12639(17) 0.0189 1.0000 Uani .
C71 C 0.0087(2) 0.20356(18) 0.07314(16) 0.0171 1.0000 Uani .
O71 O -0.01256(14) 0.31566(13) 0.03367(12) 0.0174 1.0000 Uani .
C81 C -0.0711(2) 0.1600(2) 0.05636(18) 0.0218 1.0000 Uani .
C91 C -0.0551(2) 0.0460(2) 0.09248(19) 0.0256 1.0000 Uani .
C101 C 0.0410(3) -0.0275(2) 0.1470(2) 0.0289 1.0000 Uani .
C111 C 0.1212(2) 0.0146(2) 0.16262(19) 0.0259 1.0000 Uani .
O12 O 0.12558(14) 0.66125(14) 0.18167(12) 0.0193 1.0000 Uani .
N22 N 0.21369(16) 0.56469(16) 0.22453(14) 0.0178 1.0000 Uani .
C32 C 0.2691(2) 0.5673(2) 0.29250(17) 0.0197 1.0000 Uani .
C42 C 0.2348(2) 0.6698(2) 0.3276(2) 0.0257 1.0000 Uani .
C52 C 0.3217(3) 0.7313(2) 0.2940(2) 0.0325 1.0000 Uani .
C62 C 0.3716(2) 0.4691(2) 0.33323(17) 0.0207 1.0000 Uani .
C72 C 0.4348(2) 0.3903(2) 0.28236(17) 0.0196 1.0000 Uani .
O72 O 0.40308(14) 0.39561(15) 0.19547(12) 0.0206 1.0000 Uani .
C82 C 0.5355(2) 0.3039(2) 0.3223(2) 0.0262 1.0000 Uani .
C92 C 0.5734(2) 0.2929(2) 0.4117(2) 0.0318 1.0000 Uani .
C102 C 0.5099(3) 0.3679(3) 0.4634(2) 0.0325 1.0000 Uani .
C112 C 0.4114(2) 0.4549(2) 0.4242(2) 0.0280 1.0000 Uani .
O13 O -0.10927(13) 0.52850(13) 0.05830(11) 0.0162 1.0000 Uani .
N23 N -0.13587(16) 0.60492(16) 0.11202(13) 0.0164 1.0000 Uani .
C33 C -0.24324(19) 0.64967(19) 0.13410(16) 0.0174 1.0000 Uani .
C43 C -0.3332(2) 0.6117(2) 0.11096(19) 0.0235 1.0000 Uani .
C53 C -0.3412(3) 0.5051(3) 0.1884(2) 0.0347 1.0000 Uani .
C63 C -0.2755(2) 0.7383(2) 0.18348(17) 0.0198 1.0000 Uani .
C73 C -0.2035(2) 0.79956(19) 0.18353(17) 0.0195 1.0000 Uani .
O73 O -0.09885(14) 0.77973(14) 0.14306(13) 0.0203 1.0000 Uani .
C83 C -0.2451(2) 0.8884(2) 0.2268(2) 0.0265 1.0000 Uani .
C93 C -0.3521(2) 0.9131(2) 0.2721(2) 0.0304 1.0000 Uani .
C103 C -0.4210(2) 0.8505(2) 0.2753(2) 0.0297 1.0000 Uani .
C113 C -0.3839(2) 0.7656(2) 0.23094(19) 0.0260 1.0000 Uani .
C14 C -0.0407(2) 0.29719(19) 0.32032(18) 0.0201 1.0000 Uani .
O24 O -0.04735(16) 0.32301(15) 0.22948(13) 0.0242 1.0000 Uani .
O34 O 0.00270(16) 0.34036(16) 0.36495(13) 0.0259 1.0000 Uani .
C44 C -0.0873(2) 0.2063(2) 0.38046(18) 0.0211 1.0000 Uani .
C54 C -0.0907(2) 0.1796(2) 0.48131(19) 0.0261 1.0000 Uani .
C64 C -0.1293(2) 0.0931(2) 0.5375(2) 0.0330 1.0000 Uani .
C74 C -0.1654(3) 0.0333(2) 0.4931(2) 0.0361 1.0000 Uani .
C84 C -0.1633(3) 0.0599(2) 0.3926(2) 0.0348 1.0000 Uani .
C94 C -0.1245(2) 0.1460(2) 0.3359(2) 0.0267 1.0000 Uani .
O15 O 0.22214(16) 0.32698(16) 0.32331(13) 0.0233 1.0000 Uani D
C25 C 0.2904(2) 0.2102(2) 0.35682(19) 0.0269 1.0000 Uani .
C35 C 0.3163(3) 0.1734(3) 0.4639(2) 0.0403 1.0000 Uani .
O16 O -0.04506(17) 0.56436(16) 0.29996(13) 0.0249 1.0000 Uani D
C26 C -0.0658(3) 0.6063(2) 0.38235(19) 0.0327 1.0000 Uani .
C36 C -0.1674(3) 0.5835(3) 0.4411(2) 0.0521 1.0000 Uani .
O17 O 0.56525(19) 0.3508(2) 0.04780(17) 0.0385 1.0000 Uani D
C27 C 0.6042(3) 0.2308(3) 0.0780(3) 0.0443 1.0000 Uani .
C37 C 0.6475(3) 0.1870(4) -0.0083(3) 0.0559 1.0000 Uani .
O18 O 0.27046(16) 0.55246(16) 0.02639(13) 0.0235 1.0000 Uani D
H411 H 0.3626 0.1131 0.1916 0.0279 1.0000 Uiso R
H412 H 0.3200 0.0127 0.2006 0.0283 1.0000 Uiso R
H511 H 0.4633 0.0156 0.0804 0.0599 1.0000 Uiso R
H512 H 0.3936 0.1397 0.0241 0.0602 1.0000 Uiso R
H513 H 0.3492 0.0409 0.0317 0.0596 1.0000 Uiso R
H81 H -0.1347 0.2085 0.0197 0.0260 1.0000 Uiso R
H91 H -0.1080 0.0180 0.0798 0.0316 1.0000 Uiso R
H101 H 0.0523 -0.1046 0.1720 0.0349 1.0000 Uiso R
H111 H 0.1865 -0.0348 0.1981 0.0300 1.0000 Uiso R
H421 H 0.2300 0.6458 0.3982 0.0307 1.0000 Uiso R
H422 H 0.1603 0.7204 0.3029 0.0314 1.0000 Uiso R
H521 H 0.3023 0.7927 0.3224 0.0484 1.0000 Uiso R
H522 H 0.3976 0.6796 0.3131 0.0490 1.0000 Uiso R
H523 H 0.3204 0.7611 0.2241 0.0486 1.0000 Uiso R
H82 H 0.5771 0.2529 0.2872 0.0306 1.0000 Uiso R
H92 H 0.6407 0.2344 0.4370 0.0371 1.0000 Uiso R
H102 H 0.5335 0.3611 0.5238 0.0389 1.0000 Uiso R
H112 H 0.3707 0.5048 0.4599 0.0348 1.0000 Uiso R
H431 H -0.4064 0.6718 0.1065 0.0293 1.0000 Uiso R
H432 H -0.3152 0.5968 0.0490 0.0286 1.0000 Uiso R
H531 H -0.3993 0.4840 0.1695 0.0546 1.0000 Uiso R
H532 H -0.3612 0.5196 0.2509 0.0547 1.0000 Uiso R
H533 H -0.2689 0.4451 0.1924 0.0548 1.0000 Uiso R
H83 H -0.1997 0.9306 0.2251 0.0317 1.0000 Uiso R
H93 H -0.3773 0.9717 0.3015 0.0349 1.0000 Uiso R
H103 H -0.4914 0.8654 0.3070 0.0339 1.0000 Uiso R
H113 H -0.4308 0.7234 0.2327 0.0299 1.0000 Uiso R
H54 H -0.0656 0.2204 0.5110 0.0291 1.0000 Uiso R
H64 H -0.1310 0.0752 0.6049 0.0356 1.0000 Uiso R
H74 H -0.1916 -0.0252 0.5312 0.0402 1.0000 Uiso R
H84 H -0.1872 0.0192 0.3629 0.0434 1.0000 Uiso R
H94 H -0.1228 0.1635 0.2689 0.0320 1.0000 Uiso R
H15 H 0.157(3) 0.338(3) 0.334(3) 0.0343 1.0000 Uiso D
H251 H 0.3624 0.1982 0.3195 0.0314 1.0000 Uiso R
H252 H 0.2500 0.1658 0.3458 0.0316 1.0000 Uiso R
H351 H 0.3642 0.0950 0.4828 0.0576 1.0000 Uiso R
H352 H 0.3552 0.2189 0.4759 0.0578 1.0000 Uiso R
H353 H 0.2456 0.1825 0.5013 0.0576 1.0000 Uiso R
H16 H -0.034(3) 0.496(3) 0.318(3) 0.0361 1.0000 Uiso D
H261 H -0.0795 0.6869 0.3593 0.0384 1.0000 Uiso R
H262 H 0.0019 0.5693 0.4230 0.0378 1.0000 Uiso R
H361 H -0.1753 0.6049 0.4998 0.0650 1.0000 Uiso R
H362 H -0.2354 0.6267 0.4039 0.0652 1.0000 Uiso R
H363 H -0.1563 0.5034 0.4569 0.0645 1.0000 Uiso R
H17 H 0.518(3) 0.376(4) 0.088(3) 0.0599 1.0000 Uiso D
H271 H 0.6666 0.2021 0.1244 0.0546 1.0000 Uiso R
H272 H 0.5415 0.2051 0.1103 0.0543 1.0000 Uiso R
H371 H 0.6859 0.1055 0.0107 0.0892 1.0000 Uiso R
H372 H 0.7013 0.2230 -0.0453 0.0887 1.0000 Uiso R
H373 H 0.5842 0.2062 -0.0500 0.0888 1.0000 Uiso R
H181 H 0.322(3) 0.584(3) 0.001(2) 0.0351 1.0000 Uiso D
H182 H 0.224(3) 0.576(3) -0.013(2) 0.0352 1.0000 Uiso D

loop_
_atom_site_aniso_label
_atom_site_aniso_U_11
_atom_site_aniso_U_22
_atom_site_aniso_U_33
_atom_site_aniso_U_23
_atom_site_aniso_U_13
_atom_site_aniso_U_12
Mn1 0.01346(15) 0.01371(15) 0.01460(15) -0.00242(11) -0.00137(11) -0.00461(12)
Mn2 0.01289(15) 0.01611(15) 0.01634(15) -0.00395(12) -0.00105(11) -0.00481(12)
Mn3 0.01307(15) 0.01458(15) 0.01819(16) -0.00400(12) -0.00043(12) -0.00446(12)
O1 0.0135(7) 0.0152(7) 0.0177(7) -0.0040(6) -0.0020(6) -0.0041(6)
O11 0.0139(7) 0.0211(8) 0.0236(8) -0.0083(6) -0.0004(6) -0.0057(6)
N21 0.0173(9) 0.0167(9) 0.0139(8) -0.0011(7) -0.0017(7) -0.0062(7)
C31 0.0183(10) 0.0176(10) 0.0187(10) -0.0046(8) -0.0016(8) -0.0040(8)
C41 0.0216(11) 0.0176(11) 0.0295(13) -0.0056(9) -0.0045(9) -0.0014(9)
C51 0.0284(14) 0.0506(19) 0.0401(17) -0.0222(15) -0.0009(12) 0.0031(13)
C61 0.0216(11) 0.0157(10) 0.0180(10) -0.0038(8) -0.0011(8) -0.0056(8)
C71 0.0208(10) 0.0143(9) 0.0151(10) -0.0025(8) -0.0002(8) -0.0063(8)
O71 0.0193(8) 0.0146(7) 0.0183(7) -0.0022(6) -0.0034(6) -0.0070(6)
C81 0.0227(11) 0.0201(11) 0.0220(11) -0.0022(9) -0.0034(9) -0.0093(9)
C91 0.0322(13) 0.0223(12) 0.0265(12) -0.0053(9) 0.0003(10) -0.0158(10)
C101 0.0391(15) 0.0166(11) 0.0310(13) -0.0022(9) -0.0039(11) -0.0122(10)
C111 0.0296(13) 0.0182(11) 0.0271(12) -0.0024(9) -0.0060(10) -0.0068(10)
O12 0.0152(7) 0.0167(7) 0.0239(8) -0.0040(6) -0.0043(6) -0.0034(6)
N22 0.0152(8) 0.0181(9) 0.0199(9) -0.0037(7) -0.0007(7) -0.0070(7)
C32 0.0170(10) 0.0224(11) 0.0210(11) -0.0082(9) 0.0009(8) -0.0071(9)
C42 0.0233(12) 0.0258(12) 0.0289(13) -0.0135(10) -0.0039(9) -0.0035(10)
C52 0.0385(15) 0.0251(13) 0.0345(15) -0.0069(11) -0.0077(12) -0.0106(11)
C62 0.0187(10) 0.0237(11) 0.0205(11) -0.0046(9) -0.0022(8) -0.0092(9)
C72 0.0162(10) 0.0216(11) 0.0209(11) -0.0033(9) -0.0026(8) -0.0081(9)
O72 0.0160(7) 0.0245(8) 0.0214(8) -0.0069(7) -0.0011(6) -0.0067(6)
C82 0.0228(12) 0.0265(12) 0.0277(12) -0.0057(10) -0.0062(10) -0.0064(10)
C92 0.0273(13) 0.0314(14) 0.0335(14) -0.0045(11) -0.0131(11) -0.0065(11)
C102 0.0344(15) 0.0363(15) 0.0260(13) -0.0046(11) -0.0147(11) -0.0102(12)
C112 0.0312(13) 0.0311(13) 0.0248(12) -0.0089(10) -0.0052(10) -0.0118(11)
O13 0.0139(7) 0.0165(7) 0.0165(7) -0.0044(6) -0.0001(6) -0.0039(6)
N23 0.0160(8) 0.0162(8) 0.0147(8) -0.0023(7) -0.0001(7) -0.0049(7)
C33 0.0151(10) 0.0185(10) 0.0168(10) -0.0026(8) -0.0005(8) -0.0058(8)
C43 0.0155(10) 0.0304(13) 0.0260(12) -0.0105(10) 0.0026(9) -0.0086(9)
C53 0.0352(15) 0.0384(16) 0.0364(15) -0.0100(12) 0.0050(12) -0.0220(13)
C63 0.0157(10) 0.0224(11) 0.0188(10) -0.0062(8) -0.0007(8) -0.0032(8)
C73 0.0175(10) 0.0177(10) 0.0192(10) -0.0041(8) -0.0011(8) -0.0022(8)
O73 0.0178(8) 0.0174(8) 0.0240(8) -0.0056(6) 0.0025(6) -0.0055(6)
C83 0.0269(12) 0.0223(12) 0.0303(13) -0.0107(10) 0.0018(10) -0.0066(10)
C93 0.0299(13) 0.0267(13) 0.0310(14) -0.0137(11) 0.0025(11) -0.0021(11)
C103 0.0203(11) 0.0337(14) 0.0301(13) -0.0123(11) 0.0047(10) -0.0028(10)
C113 0.0181(11) 0.0298(13) 0.0283(12) -0.0092(10) 0.0026(9) -0.0064(10)
C14 0.0172(10) 0.0162(10) 0.0228(11) -0.0024(8) 0.0022(8) -0.0046(8)
O24 0.0260(9) 0.0259(9) 0.0186(8) -0.0016(7) 0.0030(7) -0.0118(7)
O34 0.0270(9) 0.0267(9) 0.0255(9) -0.0057(7) 0.0013(7) -0.0132(8)
C44 0.0186(10) 0.0187(10) 0.0219(11) -0.0016(8) 0.0032(8) -0.0067(9)
C54 0.0262(12) 0.0229(12) 0.0222(12) -0.0019(9) 0.0029(9) -0.0056(10)
C64 0.0319(14) 0.0301(14) 0.0255(13) 0.0017(10) 0.0074(11) -0.0089(11)
C74 0.0327(14) 0.0243(13) 0.0422(16) 0.0023(11) 0.0096(12) -0.0131(11)
C84 0.0353(15) 0.0283(14) 0.0446(17) -0.0092(12) 0.0045(12) -0.0185(12)
C94 0.0295(13) 0.0252(12) 0.0249(12) -0.0038(10) 0.0020(10) -0.0126(10)
O15 0.0213(8) 0.0251(9) 0.0212(8) -0.0014(7) -0.0010(7) -0.0095(7)
C25 0.0319(13) 0.0236(12) 0.0233(12) -0.0010(9) -0.0043(10) -0.0112(10)
C35 0.056(2) 0.0321(15) 0.0276(14) 0.0022(12) -0.0110(13) -0.0144(14)
O16 0.0323(10) 0.0207(8) 0.0188(8) -0.0047(7) 0.0048(7) -0.0085(7)
C26 0.0469(17) 0.0272(13) 0.0196(12) -0.0060(10) -0.0056(11) -0.0066(12)
C36 0.0415(18) 0.062(2) 0.0268(15) -0.0080(15) 0.0079(13) 0.0053(16)
O17 0.0346(11) 0.0426(12) 0.0430(13) -0.0176(10) 0.0157(9) -0.0198(10)
C27 0.0414(18) 0.0428(18) 0.051(2) -0.0200(16) 0.0115(15) -0.0162(15)
C37 0.0326(17) 0.074(3) 0.072(3) -0.048(2) -0.0028(17) -0.0076(17)
O18 0.0231(9) 0.0269(9) 0.0195(8) -0.0009(7) -0.0016(7) -0.0122(7)

loop_
_atom_type_symbol
_atom_type_scat_dispersion_real
_atom_type_scat_dispersion_imag
_atom_type_scat_Cromer_Mann_a1
_atom_type_scat_Cromer_Mann_b1
_atom_type_scat_Cromer_Mann_a2
_atom_type_scat_Cromer_Mann_b2
_atom_type_scat_Cromer_Mann_a3
_atom_type_scat_Cromer_Mann_b3
_atom_type_scat_Cromer_Mann_a4
_atom_type_scat_Cromer_Mann_b4
_atom_type_scat_Cromer_Mann_c
_atom_type_scat_source
C 0.0033 0.0016 2.3100 20.8439 1.0200 10.2075 1.5886 0.5687 0.8650 51.6512 0.2156 'International Tables Vol C 4.2.6.8 and 6.1.1.4'
H 0.0000 0.0000 0.4930 10.5109 0.3229 26.1257 0.1402 3.1424 0.0408 57.7998 0.0030 'International Tables Vol C 4.2.6.8 and 6.1.1.4'
N 0.0061 0.0033 12.2126 0.0057 3.1322 9.8933 2.0125 28.9975 1.1663 0.5826 -11.5290 'International Tables Vol C 4.2.6.8 and 6.1.1.4'
O 0.0106 0.0060 3.0485 13.2771 2.2868 5.7011 1.5463 0.3239 0.8670 32.9089 0.2508 'International Tables Vol C 4.2.6.8 and 6.1.1.4'
Mn 0.3368 0.7283 11.2819 5.3409 7.3573 0.3432 3.0193 17.8674 2.2441 83.7543 1.0896 'International Tables Vol C 4.2.6.8 and 6.1.1.4'

loop_
_geom_angle_atom_site_label_1
_geom_angle_site_symmetry_1
_geom_angle_atom_site_label_2
_geom_angle_atom_site_label_3
_geom_angle_site_symmetry_3
_geom_angle
_geom_angle_publ_flag
O13 2_565 Mn1 Mn1 2_565 37.16(4) yes
O13 2_565 Mn1 Mn2 . 81.05(4) yes
Mn1 2_565 Mn1 Mn2 . 100.087(16) yes
O13 2_565 Mn1 Mn3 . 88.46(4) yes
Mn1 2_565 Mn1 Mn3 . 71.632(15) yes
Mn2 . Mn1 Mn3 . 59.350(12) yes
O13 2_565 Mn1 O1 . 86.74(6) yes
Mn1 2_565 Mn1 O1 . 87.64(5) yes
Mn2 . Mn1 O1 . 30.05(5) yes
Mn3 . Mn1 O1 . 29.53(5) yes
O13 2_565 Mn1 N21 . 86.59(7) yes
Mn1 2_565 Mn1 N21 . 123.74(6) yes
Mn2 . Mn1 N21 . 59.08(6) yes
Mn3 . Mn1 N21 . 118.26(6) yes
O1 . Mn1 N21 . 88.73(7) yes
O13 2_565 Mn1 O71 . 82.97(6) yes
Mn1 2_565 Mn1 O71 . 85.47(5) yes
Mn2 . Mn1 O71 . 144.45(5) yes
Mn3 . Mn1 O71 . 151.41(5) yes
O1 . Mn1 O71 . 169.48(7) yes
O13 2_565 Mn1 O13 . 85.56(6) yes
Mn1 2_565 Mn1 O13 . 48.41(5) yes
Mn2 . Mn1 O13 . 118.80(5) yes
Mn3 . Mn1 O13 . 60.87(5) yes
O1 . Mn1 O13 . 90.15(7) yes
O13 2_565 Mn1 O24 . 172.60(7) yes
Mn1 2_565 Mn1 O24 . 141.80(5) yes
Mn2 . Mn1 O24 . 105.54(5) yes
Mn3 . Mn1 O24 . 97.78(5) yes
O1 . Mn1 O24 . 100.65(7) yes
N21 . Mn1 O71 . 88.50(8) yes
N21 . Mn1 O13 . 172.12(7) yes
O71 . Mn1 O13 . 91.21(7) yes
N21 . Mn1 O24 . 93.89(7) yes
O71 . Mn1 O24 . 89.66(7) yes
O13 . Mn1 O24 . 93.98(7) yes
Mn1 . Mn2 Mn3 . 60.669(12) yes
Mn1 . Mn2 O1 . 29.95(5) yes
Mn3 . Mn2 O1 . 30.94(5) yes
Mn1 . Mn2 O11 . 61.58(5) yes
Mn3 . Mn2 O11 . 121.67(5) yes
O1 . Mn2 O11 . 91.50(7) yes
Mn1 . Mn2 N22 . 117.96(6) yes
Mn3 . Mn2 N22 . 58.65(6) yes
O1 . Mn2 N22 . 88.23(7) yes
O11 . Mn2 N22 . 175.92(8) yes
Mn1 . Mn2 O72 . 154.08(6) yes
Mn3 . Mn2 O72 . 144.95(6) yes
O1 . Mn2 O72 . 175.89(7) yes
O11 . Mn2 O72 . 92.51(7) yes
N22 . Mn2 O72 . 87.85(8) yes
Mn1 . Mn2 O15 . 89.15(5) yes
Mn3 . Mn2 O15 . 98.80(5) yes
O1 . Mn2 O15 . 91.80(7) yes
O11 . Mn2 O15 . 87.81(7) yes
N22 . Mn2 O15 . 88.13(7) yes
Mn1 . Mn2 O18 . 94.09(5) yes
Mn3 . Mn2 O18 . 79.31(5) yes
O1 . Mn2 O18 . 88.99(7) yes
O11 . Mn2 O18 . 97.33(7) yes
N22 . Mn2 O18 . 86.74(8) yes
O72 . Mn2 O15 . 89.27(7) yes
O72 . Mn2 O18 . 89.59(7) yes
O15 . Mn2 O18 . 174.78(7) yes
O71 2_565 Mn3 Mn2 . 92.19(4) yes
O71 2_565 Mn3 Mn1 . 76.35(4) yes
Mn2 . Mn3 Mn1 . 59.981(12) yes
O71 2_565 Mn3 O1 . 85.87(6) yes
Mn2 . Mn3 O1 . 30.85(5) yes
Mn1 . Mn3 O1 . 29.35(5) yes
O71 2_565 Mn3 O12 . 103.36(6) yes
Mn2 . Mn3 O12 . 61.78(5) yes
Mn1 . Mn3 O12 . 121.69(5) yes
O1 . Mn3 O12 . 92.62(7) yes
O71 2_565 Mn3 N23 . 77.16(7) yes
Mn2 . Mn3 N23 . 118.63(6) yes
Mn1 . Mn3 N23 . 58.76(6) yes
O1 . Mn3 N23 . 87.79(7) yes
O12 . Mn3 N23 . 179.36(8) yes
O71 2_565 Mn3 O73 . 91.63(7) yes
Mn2 . Mn3 O73 . 152.59(6) yes
Mn1 . Mn3 O73 . 146.87(6) yes
O1 . Mn3 O73 . 176.04(8) yes
O12 . Mn3 O73 . 90.95(7) yes
O71 2_565 Mn3 O16 . 164.18(7) yes
Mn2 . Mn3 O16 . 90.81(5) yes
Mn1 . Mn3 O16 . 91.80(5) yes
O1 . Mn3 O16 . 88.78(7) yes
O12 . Mn3 O16 . 91.74(7) yes
N23 . Mn3 O73 . 88.66(8) yes
N23 . Mn3 O16 . 87.78(8) yes
O73 . Mn3 O16 . 92.84(7) yes
Mn3 . O1 Mn2 . 118.21(8) yes
Mn3 . O1 Mn1 . 121.12(8) yes
Mn2 . O1 Mn1 . 119.99(8) yes
Mn2 . O11 N21 . 116.00(13) yes
O11 . N21 Mn1 . 116.72(14) yes
O11 . N21 C31 . 117.03(19) yes
Mn1 . N21 C31 . 126.20(16) yes
N21 . C31 C41 . 119.0(2) yes
N21 . C31 C61 . 120.3(2) yes
C41 . C31 C61 . 120.7(2) yes
C31 . C41 C51 . 111.1(2) yes
C31 . C41 H411 . 109.1 no
C51 . C41 H411 . 109.0 no
C31 . C41 H412 . 109.6 no
C51 . C41 H412 . 109.3 no
H411 . C41 H412 . 108.6 no
C41 . C51 H511 . 109.8 no
C41 . C51 H512 . 110.5 no
H511 . C51 H512 . 108.6 no
C41 . C51 H513 . 110.5 no
H511 . C51 H513 . 108.1 no
H512 . C51 H513 . 109.2 no
C31 . C61 C71 . 122.6(2) yes
C31 . C61 C111 . 120.0(2) yes
C71 . C61 C111 . 117.2(2) yes
C61 . C71 O71 . 123.0(2) yes
C61 . C71 C81 . 119.8(2) yes
O71 . C71 C81 . 117.2(2) yes
C71 . O71 Mn3 2_565 111.10(13) yes
C71 . O71 Mn1 . 120.31(14) yes
Mn3 2_565 O71 Mn1 . 119.56(7) yes
C71 . C81 C91 . 121.1(2) yes
C71 . C81 H81 . 119.0 no
C91 . C81 H81 . 119.9 no
C81 . C91 C101 . 120.1(2) yes
C81 . C91 H91 . 120.2 no
C101 . C91 H91 . 119.7 no
C91 . C101 C111 . 119.2(2) yes
C91 . C101 H101 . 120.7 no
C111 . C101 H101 . 120.1 no
C61 . C111 C101 . 122.6(2) yes
C61 . C111 H111 . 118.0 no
C101 . C111 H111 . 119.4 no
Mn3 . O12 N22 . 113.93(13) yes
O12 . N22 Mn2 . 115.44(14) yes
O12 . N22 C32 . 117.8(2) yes
Mn2 . N22 C32 . 126.72(17) yes
N22 . C32 C42 . 121.4(2) yes
N22 . C32 C62 . 119.2(2) yes
C42 . C32 C62 . 119.4(2) yes
C32 . C42 C52 . 111.3(2) yes
C32 . C42 H421 . 108.4 no
C52 . C42 H421 . 109.8 no
C32 . C42 H422 . 109.2 no
C52 . C42 H422 . 109.3 no
H421 . C42 H422 . 108.9 no
C42 . C52 H521 . 110.1 no
C42 . C52 H522 . 109.9 no
H521 . C52 H522 . 109.4 no
C42 . C52 H523 . 109.1 no
H521 . C52 H523 . 109.4 no
H522 . C52 H523 . 109.0 no
C32 . C62 C72 . 122.5(2) yes
C32 . C62 C112 . 119.5(2) yes
C72 . C62 C112 . 117.9(2) yes
C62 . C72 O72 . 122.5(2) yes
C62 . C72 C82 . 119.4(2) yes
O72 . C72 C82 . 118.0(2) yes
C72 . O72 Mn2 . 120.52(15) yes
C72 . C82 C92 . 121.3(3) yes
C72 . C82 H82 . 118.4 no
C92 . C82 H82 . 120.4 no
C82 . C92 C102 . 119.6(3) yes
C82 . C92 H92 . 119.7 no
C102 . C92 H92 . 120.7 no
C92 . C102 C112 . 119.9(3) yes
C92 . C102 H102 . 120.7 no
C112 . C102 H102 . 119.4 no
C62 . C112 C102 . 121.9(3) yes
C62 . C112 H112 . 119.8 no
C102 . C112 H112 . 118.3 no
Mn1 2_565 O13 Mn1 . 94.44(6) yes
Mn1 2_565 O13 N23 . 110.37(11) yes
Mn1 . O13 N23 . 113.71(12) yes
O13 . N23 Mn3 . 115.59(13) yes
O13 . N23 C33 . 117.33(19) yes
Mn3 . N23 C33 . 127.08(16) yes
N23 . C33 C43 . 120.9(2) yes
N23 . C33 C63 . 118.7(2) yes
C43 . C33 C63 . 120.3(2) yes
C33 . C43 C53 . 111.9(2) yes
C33 . C43 H431 . 108.7 no
C53 . C43 H431 . 109.5 no
C33 . C43 H432 . 109.4 no
C53 . C43 H432 . 109.1 no
H431 . C43 H432 . 108.2 no
C43 . C53 H531 . 108.3 no
C43 . C53 H532 . 109.8 no
H531 . C53 H532 . 110.3 no
C43 . C53 H533 . 109.5 no
H531 . C53 H533 . 109.3 no
H532 . C53 H533 . 109.5 no
C33 . C63 C73 . 122.8(2) yes
C33 . C63 C113 . 118.9(2) yes
C73 . C63 C113 . 118.2(2) yes
C63 . C73 O73 . 123.6(2) yes
C63 . C73 C83 . 118.8(2) yes
O73 . C73 C83 . 117.6(2) yes
C73 . O73 Mn3 . 121.39(15) yes
C73 . C83 C93 . 121.3(3) yes
C73 . C83 H83 . 119.4 no
C93 . C83 H83 . 119.3 no
C83 . C93 C103 . 120.0(3) yes
C83 . C93 H93 . 119.7 no
C103 . C93 H93 . 120.3 no
C93 . C103 C113 . 119.9(2) yes
C93 . C103 H103 . 120.2 no
C113 . C103 H103 . 119.9 no
C63 . C113 C103 . 121.8(3) yes
C63 . C113 H113 . 118.3 no
C103 . C113 H113 . 119.9 no
O24 . C14 O34 . 125.5(2) yes
O24 . C14 C44 . 117.0(2) yes
O34 . C14 C44 . 117.5(2) yes
Mn1 . O24 C14 . 140.51(17) yes
C14 . C44 C54 . 120.0(2) yes
C14 . C44 C94 . 120.5(2) yes
C54 . C44 C94 . 119.5(2) yes
C44 . C54 C64 . 120.4(3) yes
C44 . C54 H54 . 119.2 no
C64 . C54 H54 . 120.4 no
C54 . C64 C74 . 119.9(3) yes
C54 . C64 H64 . 120.1 no
C74 . C64 H64 . 119.9 no
C64 . C74 C84 . 120.1(3) yes
C64 . C74 H74 . 119.7 no
C84 . C74 H74 . 120.2 no
C74 . C84 C94 . 120.4(3) yes
C74 . C84 H84 . 119.9 no
C94 . C84 H84 . 119.7 no
C44 . C94 C84 . 119.7(3) yes
C44 . C94 H94 . 119.9 no
C84 . C94 H94 . 120.4 no
Mn2 . O15 C25 . 121.26(15) yes
Mn2 . O15 H15 . 109(3) no
C25 . O15 H15 . 113(3) no
O15 . C25 C35 . 112.1(2) yes
O15 . C25 H251 . 108.2 no
C35 . C25 H251 . 109.1 no
O15 . C25 H252 . 108.9 no
C35 . C25 H252 . 109.3 no
H251 . C25 H252 . 109.2 no
C25 . C35 H351 . 109.3 no
C25 . C35 H352 . 109.8 no
H351 . C35 H352 . 109.9 no
C25 . C35 H353 . 109.4 no
H351 . C35 H353 . 109.0 no
H352 . C35 H353 . 109.4 no
Mn3 . O16 C26 . 133.14(17) yes
Mn3 . O16 H16 . 115(3) no
C26 . O16 H16 . 110(3) no
O16 . C26 C36 . 110.5(3) yes
O16 . C26 H261 . 108.4 no
C36 . C26 H261 . 110.4 no
O16 . C26 H262 . 109.3 no
C36 . C26 H262 . 109.2 no
H261 . C26 H262 . 109.0 no
C26 . C36 H361 . 109.5 no
C26 . C36 H362 . 109.3 no
H361 . C36 H362 . 109.3 no
C26 . C36 H363 . 109.3 no
H361 . C36 H363 . 110.1 no
H362 . C36 H363 . 109.3 no
C27 . O17 H17 . 110(3) no
O17 . C27 C37 . 110.0(3) yes
O17 . C27 H271 . 109.1 no
C37 . C27 H271 . 109.5 no
O17 . C27 H272 . 109.5 no
C37 . C27 H272 . 110.0 no
H271 . C27 H272 . 108.6 no
C27 . C37 H371 . 112.1 no
C27 . C37 H372 . 108.7 no
H371 . C37 H372 . 109.0 no
C27 . C37 H373 . 110.0 no
H371 . C37 H373 . 108.9 no
H372 . C37 H373 . 108.1 no
Mn2 . O18 H181 . 135(2) no
Mn2 . O18 H182 . 119(3) no
H181 . O18 H182 . 105(3) no

loop_
_geom_bond_atom_site_label_1
_geom_bond_atom_site_label_2
_geom_bond_site_symmetry_2
_geom_bond_distance
_geom_bond_publ_flag
Mn1 O13 2_565 2.4225(16) yes
Mn1 Mn1 2_565 3.2294(7) yes
Mn1 Mn2 . 3.2575(5) yes
Mn1 Mn3 . 3.2799(5) yes
Mn1 O1 . 1.8780(16) yes
Mn1 N21 . 1.9970(19) yes
Mn1 O71 . 1.9077(16) yes
Mn1 O13 . 1.9565(16) yes
Mn1 O24 . 2.1184(17) yes
Mn2 Mn3 . 3.2366(5) yes
Mn2 O1 . 1.8835(16) yes
Mn2 O11 . 1.9248(17) yes
Mn2 N22 . 2.006(2) yes
Mn2 O72 . 1.8853(17) yes
Mn2 O15 . 2.2886(18) yes
Mn2 O18 . 2.2228(18) yes
Mn3 O71 2_565 2.4877(17) yes
Mn3 O1 . 1.8883(16) yes
Mn3 O12 . 1.9240(17) yes
Mn3 N23 . 2.000(2) yes
Mn3 O73 . 1.8673(17) yes
Mn3 O16 . 2.1913(18) yes
O11 N21 . 1.375(2) yes
N21 C31 . 1.301(3) yes
C31 C41 . 1.510(3) yes
C31 C61 . 1.470(3) yes
C41 C51 . 1.510(4) yes
C41 H411 . 0.965 no
C41 H412 . 0.969 no
C51 H511 . 0.958 no
C51 H512 . 0.964 no
C51 H513 . 0.961 no
C61 C71 . 1.419(3) yes
C61 C111 . 1.407(3) yes
C71 O71 . 1.352(3) yes
C71 C81 . 1.400(3) yes
C81 C91 . 1.384(3) yes
C81 H81 . 0.923 no
C91 C101 . 1.389(4) yes
C91 H91 . 0.929 no
C101 C111 . 1.384(4) yes
C101 H101 . 0.935 no
C111 H111 . 0.933 no
O12 N22 . 1.376(2) yes
N22 C32 . 1.294(3) yes
C32 C42 . 1.502(3) yes
C32 C62 . 1.480(3) yes
C42 C52 . 1.528(4) yes
C42 H421 . 0.971 no
C42 H422 . 0.964 no
C52 H521 . 0.968 no
C52 H522 . 0.961 no
C52 H523 . 0.965 no
C62 C72 . 1.413(3) yes
C62 C112 . 1.405(3) yes
C72 O72 . 1.344(3) yes
C72 C82 . 1.400(3) yes
C82 C92 . 1.386(4) yes
C82 H82 . 0.939 no
C92 C102 . 1.387(4) yes
C92 H92 . 0.934 no
C102 C112 . 1.381(4) yes
C102 H102 . 0.930 no
C112 H112 . 0.932 no
O13 N23 . 1.391(2) yes
N23 C33 . 1.297(3) yes
C33 C43 . 1.500(3) yes
C33 C63 . 1.475(3) yes
C43 C53 . 1.531(4) yes
C43 H431 . 0.965 no
C43 H432 . 0.961 no
C53 H531 . 0.964 no
C53 H532 . 0.967 no
C53 H533 . 0.958 no
C63 C73 . 1.416(3) yes
C63 C113 . 1.411(3) yes
C73 O73 . 1.329(3) yes
C73 C83 . 1.412(3) yes
C83 C93 . 1.382(4) yes
C83 H83 . 0.925 no
C93 C103 . 1.385(4) yes
C93 H93 . 0.940 no
C103 C113 . 1.380(4) yes
C103 H103 . 0.920 no
C113 H113 . 0.940 no
C14 O24 . 1.258(3) yes
C14 O34 . 1.264(3) yes
C14 C44 . 1.504(3) yes
C44 C54 . 1.390(3) yes
C44 C94 . 1.400(4) yes
C54 C64 . 1.386(4) yes
C54 H54 . 0.940 no
C64 C74 . 1.383(5) yes
C64 H64 . 0.929 no
C74 C84 . 1.385(5) yes
C74 H74 . 0.938 no
C84 C94 . 1.384(4) yes
C84 H84 . 0.931 no
C94 H94 . 0.924 no
O15 C25 . 1.428(3) yes
O15 H15 . 0.77(3) no
C25 C35 . 1.514(4) yes
C25 H251 . 0.974 no
C25 H252 . 0.963 no
C35 H351 . 0.963 no
C35 H352 . 0.966 no
C35 H353 . 0.961 no
O16 C26 . 1.429(3) yes
O16 H16 . 0.83(3) no
C26 C36 . 1.502(5) yes
C26 H261 . 0.970 no
C26 H262 . 0.976 no
C36 H361 . 0.963 no
C36 H362 . 0.955 no
C36 H363 . 0.974 no
O17 C27 . 1.422(4) yes
O17 H17 . 0.83(3) no
C27 C37 . 1.500(5) yes
C27 H271 . 0.984 no
C27 H272 . 0.972 no
C37 H371 . 0.973 no
C37 H372 . 0.971 no
C37 H373 . 0.969 no
O18 H181 . 0.87(3) no
O18 H182 . 0.77(3) no
